data_4023797
loop_
_publ_author_name
'Arnaud Sala\"un'
'Cl\'emence Mocquet'
'Romain Perochon'
'Aur\'elien Lecorgne'
'Barbara Le Grel'
'Michel Potel'
'Philippe Le Grel'

_publ_section_title
;
 Aza-\b^3^-cyclotetrapeptides
;
_journal_name_full 'Journal of Organic Chemistry'
_journal_page_first 8579
_journal_page_last 8582
_journal_paper_doi 10.1021/jo8013963
_journal_volume 73
_journal_year 2008
_chemical_compound_source 'synthesis as described'
_chemical_formula_moiety 'C26 H37 N9 O5'
_chemical_formula_sum 'C26 H37 N9 O5'
_chemical_formula_weight 555.65
_chemical_name_systematic
;
 ?
;
_space_group_IT_number 2
_symmetry_cell_setting triclinic
_symmetry_Int_Tables_number 2
_symmetry_space_group_name_Hall '-P 1'
_symmetry_space_group_name_H-M 'P -1'
_atom_sites_solution_hydrogens geom
_atom_sites_solution_primary direct
_atom_sites_solution_secondary difmap
_audit_conform_dict_location ftp://ftp.iucr.org/pub/cif_core.dic
_audit_conform_dict_name cif_core.dic
_audit_conform_dict_version 2.2
_audit_creation_date 2005-06-09T09:53:36-00:00
_audit_creation_method 'WinGX routine CIF_UPDATE'
_cell_angle_alpha 92.443(2)
_cell_angle_beta 105.690(2)
_cell_angle_gamma 109.490(2)
_cell_formula_units_Z 2
_cell_length_a 8.7920(2)
_cell_length_b 11.7370(3)
_cell_length_c 15.2440(6)
_cell_measurement_reflns_used 6240
_cell_measurement_temperature 293(2)
_cell_measurement_theta_max 27.485
_cell_measurement_theta_min 2.037
_cell_measurement_wavelength 0.71073
_cell_volume 1412.28(7)
_computing_cell_refinement 'HKL Scalepack (Otwinowski & Minor 1997)'
_computing_data_collection 'Collect (Nonius BV, 1997-2000)'
_computing_data_reduction 'HKL Denzo and Scalepack (Otwinowski & Minor 1997)'
_computing_molecular_graphics 'Ortep-3 for Windows (Farrugia, 1997)'
_computing_publication_material 'WinGX publication routines (Farrugia, 1999)'
_computing_structure_refinement 'SHELXL-97 (Sheldrick, 1997)'
_computing_structure_solution 'SHELXS-86 (Sheldrick, 1986)'
_diffrn_ambient_temperature 293(2)
_diffrn_detector 'CCD plate'
_diffrn_detector_area_resol_mean 9
_diffrn_measured_fraction_theta_full 0.996
_diffrn_measured_fraction_theta_max 0.996
_diffrn_measurement_device '95mm CCD camera on \k-goniostat'
_diffrn_measurement_device_type KappaCCD
_diffrn_measurement_method 'CCD rotation images, thick slices'
_diffrn_orient_matrix_type 'by Nonius Collect from scalepack cell'
_diffrn_orient_matrix_UB_11 -0.429601E-1
_diffrn_orient_matrix_UB_12 -0.875204E-1
_diffrn_orient_matrix_UB_13 -0.283966E-1
_diffrn_orient_matrix_UB_21 0.106048
_diffrn_orient_matrix_UB_22 -0.89068E-2
_diffrn_orient_matrix_UB_23 0.385926E-1
_diffrn_orient_matrix_UB_31 -0.541092E-1
_diffrn_orient_matrix_UB_32 -0.246606E-1
_diffrn_orient_matrix_UB_33 0.494858E-1
_diffrn_radiation_monochromator graphite
_diffrn_radiation_probe x-ray
_diffrn_radiation_type MoK\a
_diffrn_radiation_wavelength 0.71069
_diffrn_reflns_av_R_equivalents 0.0364
_diffrn_reflns_av_unetI/netI 0.0592
_diffrn_reflns_limit_h_max 11
_diffrn_reflns_limit_h_min -11
_diffrn_reflns_limit_k_max 15
_diffrn_reflns_limit_k_min -13
_diffrn_reflns_limit_l_max 19
_diffrn_reflns_limit_l_min -19
_diffrn_reflns_number 11698
_diffrn_reflns_theta_full 27.51
_diffrn_reflns_theta_max 27.51
_diffrn_reflns_theta_min 2.69
_diffrn_source 'Enraf Nonius FR590'
_exptl_absorpt_coefficient_mu 0.094
_exptl_absorpt_correction_type none
_exptl_crystal_colour colorless
_exptl_crystal_density_diffrn 1.307
_exptl_crystal_density_method 'not measured'
_exptl_crystal_description platelet
_exptl_crystal_F_000 592
_exptl_crystal_size_max 0.35
_exptl_crystal_size_mid 0.25
_exptl_crystal_size_min 0.06
_refine_diff_density_max 0.243
_refine_diff_density_min -0.276
_refine_diff_density_rms 0.043
_refine_ls_extinction_coef 0.028(5)
_refine_ls_extinction_expression Fc^*^=kFc[1+0.001xFc^2^\l^3^/sin(2\q)]^-1/4^
_refine_ls_extinction_method SHELXL
_refine_ls_goodness_of_fit_ref 1.029
_refine_ls_hydrogen_treatment mixed
_refine_ls_matrix_type full
_refine_ls_number_parameters 378
_refine_ls_number_reflns 6460
_refine_ls_number_restraints 0
_refine_ls_restrained_S_all 1.029
_refine_ls_R_factor_all 0.0908
_refine_ls_R_factor_gt 0.0524
_refine_ls_shift/su_max 0.002
_refine_ls_shift/su_mean 0
_refine_ls_structure_factor_coef Fsqd
_refine_ls_weighting_details 'calc w=1/[\s^2^(Fo^2^)+(0.0941P)^2^+0.0099P] where P=(Fo^2^+2Fc^2^)/3'
_refine_ls_weighting_scheme calc
_refine_ls_wR_factor_gt 0.1434
_refine_ls_wR_factor_ref 0.1716
_reflns_number_gt 3986
_reflns_number_total 6460
_reflns_threshold_expression >2sigma(I)
_cod_data_source_file jo8013963_si_003.cif
_cod_data_source_block enk
_cod_database_code 4023797

loop_
_symmetry_equiv_pos_as_xyz
'x, y, z'
'-x, -y, -z'

loop_
_atom_site_label
_atom_site_type_symbol
_atom_site_fract_x
_atom_site_fract_y
_atom_site_fract_z
_atom_site_U_iso_or_equiv
_atom_site_adp_type
_atom_site_occupancy
_atom_site_symmetry_multiplicity
_atom_site_calc_flag
_atom_site_refinement_flags
_atom_site_disorder_assembly
_atom_site_disorder_group
N1 N 0.19832(19) 0.25346(13) 0.13173(10) 0.0447(4) Uani 1 1 d . . .
N2 N 0.17326(19) 0.22185(14) 0.39716(10) 0.0457(4) Uani 1 1 d . . .
N3 N 0.08132(19) 0.54549(14) 0.31467(12) 0.0451(4) Uani 1 1 d . . .
O4 O 0.46855(16) 0.38918(12) 0.28255(9) 0.0548(4) Uani 1 1 d . . .
O5 O -0.14007(17) 0.17271(12) 0.26808(10) 0.0607(4) Uani 1 1 d . . .
N6 N 0.26269(19) 0.61192(13) 0.19601(11) 0.0474(4) Uani 1 1 d . . .
N7 N 0.2089(2) 0.24034(14) 0.22525(10) 0.0454(4) Uani 1 1 d . . .
N8 N -0.03179(18) 0.48709(13) 0.36275(10) 0.0454(4) Uani 1 1 d . . .
O9 O -0.05379(18) 0.44508(13) 0.10659(10) 0.0632(4) Uani 1 1 d . . .
O10 O 0.31457(17) 0.57315(14) 0.43397(10) 0.0618(4) Uani 1 1 d . . .
C11 C 0.3457(2) 0.30990(16) 0.29370(12) 0.0442(4) Uani 1 1 d . . .
N12 N 0.2291(2) 0.48906(14) 0.16337(11) 0.0458(4) Uani 1 1 d . . .
C13 C 0.0692(2) 0.41420(16) 0.12093(12) 0.0453(4) Uani 1 1 d . . .
N14 N 0.08152(19) 0.30188(15) 0.38447(11) 0.0460(4) Uani 1 1 d . . .
C15 C 0.1916(3) 0.14023(17) 0.08281(14) 0.0522(5) Uani 1 1 d . . .
H15A H 0.1618 0.1441 0.0172 0.063 Uiso 1 1 calc R . .
H15B H 0.1029 0.0718 0.0934 0.063 Uiso 1 1 calc R . .
C16 C 0.2486(2) 0.58271(16) 0.35394(13) 0.0463(4) Uani 1 1 d . . .
C17 C -0.0670(2) 0.27123(16) 0.31922(13) 0.0460(4) Uani 1 1 d . . .
O18 O 0.9322(2) 0.97354(15) 0.22139(13) 0.0835(5) Uani 1 1 d . . .
H18 H 0.8869 1.0197 0.2348 0.125 Uiso 1 1 calc R . .
C19 C -0.1469(2) 0.36790(16) 0.31154(14) 0.0505(5) Uani 1 1 d . . .
H19A H -0.1867 0.3761 0.2471 0.061 Uiso 1 1 calc R . .
H19B H -0.2445 0.341 0.334 0.061 Uiso 1 1 calc R . .
C20 C 0.3571(2) 0.63987(16) 0.29396(13) 0.0503(5) Uani 1 1 d . . .
H20A H 0.4042 0.7278 0.3119 0.06 Uiso 1 1 calc R . .
H20B H 0.4506 0.6106 0.3043 0.06 Uiso 1 1 calc R . .
C21 C 0.5263(3) 0.71600(17) 0.14804(13) 0.0514(5) Uani 1 1 d . . .
N22 N 0.3142(2) 0.05825(17) 0.57995(13) 0.0669(5) Uani 1 1 d . . .
C23 C 0.0496(2) 0.28483(17) 0.08974(13) 0.0498(5) Uani 1 1 d . . .
H23A H -0.047 0.229 0.1042 0.06 Uiso 1 1 calc R . .
H23B H 0.0255 0.273 0.0233 0.06 Uiso 1 1 calc R . .
C24 C 0.3419(2) 0.28561(18) 0.39003(12) 0.0496(5) Uani 1 1 d . . .
H24A H 0.4117 0.2375 0.4114 0.06 Uiso 1 1 calc R . .
H24B H 0.3918 0.363 0.4307 0.06 Uiso 1 1 calc R . .
C25 C 0.8131(3) 0.8579(2) 0.19063(14) 0.0603(5) Uani 1 1 d . . .
C26 C 0.6459(3) 0.83113(18) 0.18536(14) 0.0560(5) Uani 1 1 d . . .
H26 H 0.6126 0.8913 0.2072 0.067 Uiso 1 1 calc R . .
C27 C 0.2329(2) 0.06974(17) 0.49513(13) 0.0514(5) Uani 1 1 d . . .
C28 C 0.3429(3) 0.69466(18) 0.13827(15) 0.0557(5) Uani 1 1 d . . .
H28A H 0.3338 0.7733 0.1515 0.067 Uiso 1 1 calc R . .
H28B H 0.2779 0.6627 0.0744 0.067 Uiso 1 1 calc R . .
C29 C 0.1814(3) 0.17943(18) 0.48748(13) 0.0558(5) Uani 1 1 d . . .
H29A H 0.0713 0.1593 0.497 0.067 Uiso 1 1 calc R . .
H29B H 0.2618 0.2452 0.5356 0.067 Uiso 1 1 calc R . .
C30 C 0.3561(3) 0.1173(2) 0.11210(15) 0.0603(5) Uani 1 1 d . . .
H30 H 0.3866 0.1143 0.1785 0.072 Uiso 1 1 calc R . .
C31 C 0.7479(3) 0.6511(2) 0.12677(17) 0.0714(7) Uani 1 1 d . . .
H31 H 0.7827 0.59 0.1082 0.086 Uiso 1 1 calc R . .
C32 C -0.1214(3) 0.56516(19) 0.38324(15) 0.0610(5) Uani 1 1 d . . .
H32A H -0.0406 0.6424 0.4167 0.092 Uiso 1 1 calc R . .
H32B H -0.192 0.5263 0.4197 0.092 Uiso 1 1 calc R . .
H32C H -0.1903 0.5779 0.3267 0.092 Uiso 1 1 calc R . .
C33 C 0.1927(3) -0.0161(2) 0.41974(16) 0.0664(6) Uani 1 1 d . . .
H33 H 0.139 -0.0043 0.3612 0.08 Uiso 1 1 calc R . .
C34 C 0.5781(3) 0.6262(2) 0.11787(16) 0.0636(6) Uani 1 1 d . . .
H34 H 0.4987 0.549 0.0915 0.076 Uiso 1 1 calc R . .
C35 C 0.8657(3) 0.7676(2) 0.16350(16) 0.0676(6) Uani 1 1 d . . .
H35 H 0.9796 0.7846 0.1697 0.081 Uiso 1 1 calc R . .
C36 C 0.4979(3) 0.2164(2) 0.09220(17) 0.0747(7) Uani 1 1 d . . .
H36A H 0.6002 0.1992 0.1123 0.112 Uiso 1 1 calc R . .
H36B H 0.514 0.2936 0.1245 0.112 Uiso 1 1 calc R . .
H36C H 0.47 0.2197 0.0272 0.112 Uiso 1 1 calc R . .
C37 C 0.3113(3) -0.1339(2) 0.5178(2) 0.0774(7) Uani 1 1 d . . .
H37 H 0.338 -0.2034 0.5279 0.093 Uiso 1 1 calc R . .
C38 C 0.3507(3) -0.0440(2) 0.5892(2) 0.0792(7) Uani 1 1 d . . .
H38 H 0.4062 -0.0543 0.6479 0.095 Uiso 1 1 calc R . .
C39 C 0.2323(3) -0.1188(2) 0.4319(2) 0.0758(7) Uani 1 1 d . . .
H39 H 0.2054 -0.1776 0.3817 0.091 Uiso 1 1 calc R . .
C40 C 0.3267(4) -0.0071(2) 0.0616(2) 0.0945(9) Uani 1 1 d . . .
H40A H 0.4297 -0.0238 0.079 0.142 Uiso 1 1 calc R . .
H40B H 0.292 -0.0064 -0.0037 0.142 Uiso 1 1 calc R . .
H40C H 0.2399 -0.0694 0.0777 0.142 Uiso 1 1 calc R . .
H3 H 0.041(2) 0.5453(18) 0.2596(15) 0.050(6) Uiso 1 1 d . . .
H14 H 0.123(3) 0.376(2) 0.4185(16) 0.077(7) Uiso 1 1 d . . .
H12 H 0.307(3) 0.4599(19) 0.1733(15) 0.062(7) Uiso 1 1 d . . .
H7 H 0.128(3) 0.182(2) 0.2390(16) 0.071(7) Uiso 1 1 d . . .

loop_
_atom_site_aniso_label
_atom_site_aniso_U_11
_atom_site_aniso_U_22
_atom_site_aniso_U_33
_atom_site_aniso_U_23
_atom_site_aniso_U_13
_atom_site_aniso_U_12
N1 0.0472(9) 0.0449(8) 0.0403(8) 0.0004(6) 0.0113(6) 0.0167(7)
N2 0.0482(9) 0.0495(8) 0.0471(8) 0.0131(7) 0.0178(7) 0.0238(7)
N3 0.0416(9) 0.0500(9) 0.0440(9) 0.0055(7) 0.0137(7) 0.0163(7)
O4 0.0401(7) 0.0592(8) 0.0550(8) 0.0058(6) 0.0118(6) 0.0073(6)
O5 0.0521(8) 0.0461(7) 0.0725(9) -0.0052(7) 0.0085(7) 0.0131(6)
N6 0.0498(9) 0.0364(7) 0.0554(9) 0.0058(6) 0.0199(7) 0.0116(7)
N7 0.0424(8) 0.0442(8) 0.0425(8) 0.0018(6) 0.0122(7) 0.0077(7)
N8 0.0424(8) 0.0455(8) 0.0508(9) 0.0050(7) 0.0184(7) 0.0158(6)
O9 0.0511(8) 0.0650(9) 0.0704(9) -0.0034(7) 0.0066(7) 0.0277(7)
O10 0.0497(8) 0.0730(9) 0.0491(8) 0.0037(7) 0.0072(6) 0.0119(7)
C11 0.0378(9) 0.0479(10) 0.0475(10) 0.0057(8) 0.0118(8) 0.0173(8)
N12 0.0429(9) 0.0393(8) 0.0543(9) 0.0029(6) 0.0142(7) 0.0146(7)
C13 0.0433(10) 0.0501(10) 0.0404(9) 0.0034(8) 0.0110(8) 0.0159(8)
N14 0.0450(9) 0.0435(8) 0.0518(9) 0.0063(7) 0.0133(7) 0.0199(7)
C15 0.0563(12) 0.0453(10) 0.0522(11) -0.0016(8) 0.0150(9) 0.0170(9)
C16 0.0457(10) 0.0386(9) 0.0487(11) -0.0022(7) 0.0118(8) 0.0106(7)
C17 0.0419(10) 0.0463(10) 0.0507(10) 0.0075(8) 0.0172(8) 0.0142(8)
O18 0.0600(10) 0.0739(11) 0.1004(13) -0.0080(9) 0.0231(9) 0.0072(8)
C19 0.0400(10) 0.0479(10) 0.0616(12) 0.0046(8) 0.0133(9) 0.0154(8)
C20 0.0445(10) 0.0424(9) 0.0568(11) 0.0001(8) 0.0161(9) 0.0068(8)
C21 0.0581(12) 0.0491(10) 0.0528(11) 0.0170(8) 0.0245(9) 0.0192(9)
N22 0.0759(13) 0.0671(11) 0.0649(12) 0.0238(9) 0.0205(10) 0.0338(10)
C23 0.0448(10) 0.0510(10) 0.0467(10) -0.0043(8) 0.0056(8) 0.0165(8)
C24 0.0428(10) 0.0602(11) 0.0446(10) 0.0104(8) 0.0095(8) 0.0196(9)
C25 0.0580(13) 0.0660(13) 0.0540(12) 0.0071(10) 0.0181(10) 0.0176(10)
C26 0.0576(12) 0.0567(12) 0.0577(12) 0.0080(9) 0.0240(10) 0.0201(10)
C27 0.0555(11) 0.0513(10) 0.0557(11) 0.0165(9) 0.0235(9) 0.0232(9)
C28 0.0590(12) 0.0474(10) 0.0658(13) 0.0183(9) 0.0238(10) 0.0203(9)
C29 0.0753(14) 0.0539(11) 0.0522(11) 0.0160(9) 0.0286(10) 0.0324(10)
C30 0.0763(14) 0.0635(12) 0.0530(11) 0.0106(9) 0.0208(10) 0.0387(11)
C31 0.0915(18) 0.0725(15) 0.0800(16) 0.0306(12) 0.0488(14) 0.0462(14)
C32 0.0618(13) 0.0587(12) 0.0716(14) 0.0007(10) 0.0303(11) 0.0260(10)
C33 0.0802(16) 0.0591(12) 0.0649(14) 0.0082(10) 0.0222(12) 0.0311(11)
C34 0.0713(14) 0.0520(11) 0.0797(15) 0.0182(10) 0.0382(12) 0.0239(10)
C35 0.0593(13) 0.0828(16) 0.0694(14) 0.0216(12) 0.0262(11) 0.0299(12)
C36 0.0612(14) 0.0901(17) 0.0727(15) 0.0006(13) 0.0189(12) 0.0294(13)
C37 0.0682(15) 0.0573(13) 0.125(2) 0.0318(14) 0.0415(15) 0.0329(12)
C38 0.0775(16) 0.0781(16) 0.0913(18) 0.0407(14) 0.0216(14) 0.0391(14)
C39 0.0831(17) 0.0524(13) 0.103(2) 0.0087(12) 0.0395(15) 0.0300(12)
C40 0.112(2) 0.0730(16) 0.117(2) 0.0090(15) 0.0351(19) 0.0567(16)

loop_
_atom_type_symbol
_atom_type_description
_atom_type_scat_dispersion_real
_atom_type_scat_dispersion_imag
_atom_type_scat_source
C C 0.0033 0.0016 'International Tables Vol C Tables 4.2.6.8 and 6.1.1.4'
H H 0 0 'International Tables Vol C Tables 4.2.6.8 and 6.1.1.4'
N N 0.0061 0.0033 'International Tables Vol C Tables 4.2.6.8 and 6.1.1.4'
O O 0.0106 0.006 'International Tables Vol C Tables 4.2.6.8 and 6.1.1.4'

loop_
_exptl_crystal_face_index_h
_exptl_crystal_face_index_k
_exptl_crystal_face_index_l
_exptl_crystal_face_perp_dist
0 -9 10 0.061
0 9 -10 0.135
6 9 -10 0.195
-3 -1 1 0.254
0 7 -1 0.023
0 -1 0 0.038
1 -5 6 0.126
3 -10 -1 0.135
4 3 -1 0.202

loop_
_geom_angle_atom_site_label_1
_geom_angle_atom_site_label_2
_geom_angle_atom_site_label_3
_geom_angle
_geom_angle_site_symmetry_1
_geom_angle_site_symmetry_3
_geom_angle_publ_flag
N7 N1 C23 108.94(14) . . ?
N7 N1 C15 109.79(14) . . ?
C23 N1 C15 111.96(14) . . ?
N14 N2 C24 108.97(14) . . ?
N14 N2 C29 109.65(14) . . ?
C24 N2 C29 111.38(15) . . ?
C16 N3 N8 121.03(16) . . ?
C16 N3 H3 121.3(14) . . ?
N8 N3 H3 116.9(14) . . ?
N12 N6 C20 109.87(14) . . ?
N12 N6 C28 111.03(15) . . ?
C20 N6 C28 114.54(14) . . ?
C11 N7 N1 120.87(16) . . ?
C11 N7 H7 118.7(15) . . ?
N1 N7 H7 120.2(15) . . ?
N3 N8 C19 110.23(14) . . ?
N3 N8 C32 110.70(14) . . ?
C19 N8 C32 112.52(15) . . ?
O4 C11 N7 124.43(17) . . ?
O4 C11 C24 120.00(16) . . ?
N7 C11 C24 115.57(17) . . ?
C13 N12 N6 119.87(16) . . ?
C13 N12 H12 118.8(15) . . ?
N6 N12 H12 121.2(15) . . ?
O9 C13 N12 124.39(18) . . ?
O9 C13 C23 120.76(16) . . ?
N12 C13 C23 114.85(16) . . ?
C17 N14 N2 120.96(16) . . ?
C17 N14 H14 117.9(15) . . ?
N2 N14 H14 121.1(15) . . ?
N1 C15 C30 113.61(16) . . ?
N1 C15 H15A 108.8 . . ?
C30 C15 H15A 108.8 . . ?
N1 C15 H15B 108.8 . . ?
C30 C15 H15B 108.8 . . ?
H15A C15 H15B 107.7 . . ?
O10 C16 N3 123.48(18) . . ?
O10 C16 C20 120.43(17) . . ?
N3 C16 C20 116.09(17) . . ?
O5 C17 N14 124.99(17) . . ?
O5 C17 C19 120.06(16) . . ?
N14 C17 C19 114.95(16) . . ?
C25 O18 H18 109.5 . . ?
N8 C19 C17 113.46(15) . . ?
N8 C19 H19A 108.9 . . ?
C17 C19 H19A 108.9 . . ?
N8 C19 H19B 108.9 . . ?
C17 C19 H19B 108.9 . . ?
H19A C19 H19B 107.7 . . ?
N6 C20 C16 112.70(14) . . ?
N6 C20 H20A 109.1 . . ?
C16 C20 H20A 109.1 . . ?
N6 C20 H20B 109.1 . . ?
C16 C20 H20B 109.1 . . ?
H20A C20 H20B 107.8 . . ?
C26 C21 C34 119.0(2) . . ?
C26 C21 C28 118.50(18) . . ?
C34 C21 C28 122.47(19) . . ?
C27 N22 C38 116.5(2) . . ?
N1 C23 C13 114.07(14) . . ?
N1 C23 H23A 108.7 . . ?
C13 C23 H23A 108.7 . . ?
N1 C23 H23B 108.7 . . ?
C13 C23 H23B 108.7 . . ?
H23A C23 H23B 107.6 . . ?
N2 C24 C11 114.37(15) . . ?
N2 C24 H24A 108.7 . . ?
C11 C24 H24A 108.7 . . ?
N2 C24 H24B 108.7 . . ?
C11 C24 H24B 108.7 . . ?
H24A C24 H24B 107.6 . . ?
O18 C25 C26 122.2(2) . . ?
O18 C25 C35 117.8(2) . . ?
C26 C25 C35 120.0(2) . . ?
C25 C26 C21 121.0(2) . . ?
C25 C26 H26 119.5 . . ?
C21 C26 H26 119.5 . . ?
N22 C27 C33 122.29(19) . . ?
N22 C27 C29 115.65(18) . . ?
C33 C27 C29 122.01(18) . . ?
N6 C28 C21 117.50(15) . . ?
N6 C28 H28A 107.9 . . ?
C21 C28 H28A 107.9 . . ?
N6 C28 H28B 107.9 . . ?
C21 C28 H28B 107.9 . . ?
H28A C28 H28B 107.2 . . ?
N2 C29 C27 112.50(15) . . ?
N2 C29 H29A 109.1 . . ?
C27 C29 H29A 109.1 . . ?
N2 C29 H29B 109.1 . . ?
C27 C29 H29B 109.1 . . ?
H29A C29 H29B 107.8 . . ?
C36 C30 C15 111.89(18) . . ?
C36 C30 C40 110.9(2) . . ?
C15 C30 C40 107.86(19) . . ?
C36 C30 H30 108.7 . . ?
C15 C30 H30 108.7 . . ?
C40 C30 H30 108.7 . . ?
C34 C31 C35 119.8(2) . . ?
C34 C31 H31 120.1 . . ?
C35 C31 H31 120.1 . . ?
N8 C32 H32A 109.5 . . ?
N8 C32 H32B 109.5 . . ?
H32A C32 H32B 109.5 . . ?
N8 C32 H32C 109.5 . . ?
H32A C32 H32C 109.5 . . ?
H32B C32 H32C 109.5 . . ?
C39 C33 C27 119.5(2) . . ?
C39 C33 H33 120.3 . . ?
C27 C33 H33 120.3 . . ?
C21 C34 C31 120.3(2) . . ?
C21 C34 H34 119.9 . . ?
C31 C34 H34 119.9 . . ?
C25 C35 C31 119.7(2) . . ?
C25 C35 H35 120.1 . . ?
C31 C35 H35 120.1 . . ?
C30 C36 H36A 109.5 . . ?
C30 C36 H36B 109.5 . . ?
H36A C36 H36B 109.5 . . ?
C30 C36 H36C 109.5 . . ?
H36A C36 H36C 109.5 . . ?
H36B C36 H36C 109.5 . . ?
C39 C37 C38 118.3(2) . . ?
C39 C37 H37 120.9 . . ?
C38 C37 H37 120.9 . . ?
N22 C38 C37 124.1(2) . . ?
N22 C38 H38 117.9 . . ?
C37 C38 H38 117.9 . . ?
C37 C39 C33 119.3(2) . . ?
C37 C39 H39 120.4 . . ?
C33 C39 H39 120.4 . . ?
C30 C40 H40A 109.5 . . ?
C30 C40 H40B 109.5 . . ?
H40A C40 H40B 109.5 . . ?
C30 C40 H40C 109.5 . . ?
H40A C40 H40C 109.5 . . ?
H40B C40 H40C 109.5 . . ?

loop_
_geom_bond_atom_site_label_1
_geom_bond_atom_site_label_2
_geom_bond_distance
_geom_bond_site_symmetry_2
_geom_bond_publ_flag
N1 N7 1.422(2) . ?
N1 C23 1.464(2) . ?
N1 C15 1.471(2) . ?
N2 N14 1.417(2) . ?
N2 C24 1.458(2) . ?
N2 C29 1.476(2) . ?
N3 C16 1.336(2) . ?
N3 N8 1.406(2) . ?
N3 H3 0.82(2) . ?
O4 C11 1.226(2) . ?
O5 C17 1.231(2) . ?
N6 N12 1.410(2) . ?
N6 C20 1.460(2) . ?
N6 C28 1.472(2) . ?
N7 C11 1.340(2) . ?
N7 H7 0.89(2) . ?
N8 C19 1.458(2) . ?
N8 C32 1.466(2) . ?
O9 C13 1.221(2) . ?
O10 C16 1.229(2) . ?
C11 C24 1.515(3) . ?
N12 C13 1.342(2) . ?
N12 H12 0.85(2) . ?
C13 C23 1.510(2) . ?
N14 C17 1.333(2) . ?
N14 H14 0.90(2) . ?
C15 C30 1.511(3) . ?
C15 H15A 0.97 . ?
C15 H15B 0.97 . ?
C16 C20 1.514(3) . ?
C17 C19 1.515(2) . ?
O18 C25 1.375(3) . ?
O18 H18 0.82 . ?
C19 H19A 0.97 . ?
C19 H19B 0.97 . ?
C20 H20A 0.97 . ?
C20 H20B 0.97 . ?
C21 C26 1.385(3) . ?
C21 C34 1.386(3) . ?
C21 C28 1.511(3) . ?
N22 C27 1.334(3) . ?
N22 C38 1.345(3) . ?
C23 H23A 0.97 . ?
C23 H23B 0.97 . ?
C24 H24A 0.97 . ?
C24 H24B 0.97 . ?
C25 C26 1.376(3) . ?
C25 C35 1.378(3) . ?
C26 H26 0.93 . ?
C27 C33 1.380(3) . ?
C27 C29 1.500(3) . ?
C28 H28A 0.97 . ?
C28 H28B 0.97 . ?
C29 H29A 0.97 . ?
C29 H29B 0.97 . ?
C30 C36 1.506(3) . ?
C30 C40 1.529(3) . ?
C30 H30 0.98 . ?
C31 C34 1.389(3) . ?
C31 C35 1.390(3) . ?
C31 H31 0.93 . ?
C32 H32A 0.96 . ?
C32 H32B 0.96 . ?
C32 H32C 0.96 . ?
C33 C39 1.369(3) . ?
C33 H33 0.93 . ?
C34 H34 0.93 . ?
C35 H35 0.93 . ?
C36 H36A 0.96 . ?
C36 H36B 0.96 . ?
C36 H36C 0.96 . ?
C37 C39 1.356(4) . ?
C37 C38 1.369(4) . ?
C37 H37 0.93 . ?
C38 H38 0.93 . ?
C39 H39 0.93 . ?
C40 H40A 0.96 . ?
C40 H40B 0.96 . ?
C40 H40C 0.96 . ?

loop_
_cod_related_entry_id
_cod_related_entry_database
_cod_related_entry_code
1 ChemSpider 30658782
